data_7060872
loop_
_publ_author_name
'Farran, Daniel'
'Vanthuyne, Nicolas'
'Bossa, Giulia'
'Belot, Vincent'
'Albalat, Muriel'
'Jean, Marion'
'Roussel, Christian'

_publ_section_title
;
 Slight structural modulation around a pivotal bond: high impact on
 enantiomeric stability
;
_journal_issue 35
_journal_name_full 'New Journal of Chemistry'
_journal_page_first 16039
_journal_page_last 16047
_journal_paper_doi 10.1039/D1NJ03178C
_journal_volume 45
_journal_year 2021
_chemical_formula_moiety 'C13 H12 Br N S2'
_chemical_formula_sum 'C13 H12 Br N S2'
_chemical_formula_weight 326.27
_space_group_crystal_system monoclinic
_space_group_IT_number 4
_space_group_name_Hall 'P 2yb'
_space_group_name_H-M_alt 'P 1 21 1'
_atom_sites_solution_hydrogens geom
_atom_sites_solution_primary dual
_audit_creation_date 2017-06-13
_audit_creation_method
;
Olex2 1.2
(compiled 2017.03.28 svn.r3405 for OlexSys, GUI svn.r5337)
;
_audit_update_record
;
2019-09-24 deposited with the CCDC.	2021-07-30 downloaded from the CCDC.
;
_cell_angle_alpha 90
_cell_angle_beta 92.9970(10)
_cell_angle_gamma 90
_cell_formula_units_Z 4
_cell_length_a 11.52800(10)
_cell_length_b 7.78550(10)
_cell_length_c 15.4344(2)
_cell_measurement_reflns_used 38245
_cell_measurement_temperature 293
_cell_measurement_theta_max 70.8970
_cell_measurement_theta_min 3.8090
_cell_volume 1383.36(3)
_computing_cell_refinement 'CrysAlisPro 1.171.39.18b (Rigaku OD, 2015)'
_computing_data_collection 'CrysAlisPro 1.171.39.18b (Rigaku OD, 2015)'
_computing_data_reduction 'CrysAlisPro 1.171.39.18b (Rigaku OD, 2015)'
_computing_molecular_graphics 'Olex2 (Dolomanov et al., 2009)'
_computing_publication_material 'Olex2 (Dolomanov et al., 2009)'
_computing_structure_refinement 'ShelXL (Sheldrick, 2015)'
_computing_structure_solution 'ShelXT (Sheldrick, 2015)'
_diffrn_ambient_temperature 293
_diffrn_detector 'CCD plate'
_diffrn_detector_area_resol_mean 5.3048
_diffrn_detector_type AtlasS2
_diffrn_measured_fraction_theta_full 1.000
_diffrn_measured_fraction_theta_max 0.996
_diffrn_measurement_details
;
List of Runs (angles in degrees, time in seconds):

  # Type    Start    End  Width  t~exp~   \w     \q     \k     \f   Frames
#--------------------------------------------------------------------------
  1  \w   -107.00 -35.00   1.00    1.00    --  -17.77-178.00 -30.00   72
  2  \w   -107.00 -35.00   1.00    1.00    --  -17.77-178.00-120.00   72
  3  \w    -91.00  10.00   1.00    1.00    --  -17.77 -57.00 120.00  101
  4  \w     55.00 105.00   1.00    1.00    --   17.77-178.00  60.00   50
  5  \w    -10.00  91.00   1.00    1.00    --   17.77  57.00 120.00  101
  6  \w    -15.00  94.00   1.00    1.00    --   17.77  77.00-120.00  109
  7  \w     28.00 121.00   1.00    5.00    --  101.41-125.00-120.00   93
  8  \w     76.00 174.00   1.00    5.00    --  101.41  45.00-120.00   98
  9  \w     94.00 175.00   1.00    5.00    --  101.41 125.00-180.00   81
 10  \w     28.00 121.00   1.00    5.00    --  101.41-125.00  60.00   93
 11  \w     28.00 127.00   1.00    5.00    --  101.41 -45.00-180.00   99
 12  \w     94.00 175.00   1.00    5.00    --  101.41 125.00-120.00   81
 13  \w     72.00 174.00   1.00    5.00    --  101.41  61.00   0.00  102
 14  \w     72.00 174.00   1.00    5.00    --  101.41  61.00-180.00  102
 15  \w     76.00 174.00   1.00    5.00    --  101.41  45.00  60.00   98
 16  \w     29.00 130.00   1.00    5.00    --  101.41 -61.00  60.00  101
 17  \w     25.00 134.00   1.00    5.00    --  101.41 -77.00-120.00  109
 18  \w    -94.00  15.00   1.00    1.00    --  -17.77 -77.00 -60.00  109
 19  \w    -42.00  57.00   1.00    1.00    --  -17.77  38.00-150.00   99
 20  \w    -98.00  23.00   1.00    1.00    --  -17.77 -19.00 -60.00  121
 21  \w     29.00  78.00   1.00    1.00    --   17.77-133.00-126.00   49
 22  \w     57.00 107.00   1.00    1.00    --   17.77 178.00  30.00   50
 23  \w     72.00 174.00   1.00    5.00    --  101.41  61.00 -60.00  102
 24  \w     72.00 174.00   1.00    5.00    --  101.41  61.00  30.00  102
 25  \w     72.00 174.00   1.00    5.00    --  101.41  61.00 120.00  102
 26  \w     72.00 174.00   1.00    5.00    --  101.41  61.00 150.00  102
 27  \w     72.00 174.00   1.00    5.00    --  101.41  61.00 -30.00  102
 28  \w     72.00 174.00   1.00    5.00    --  101.41  61.00 -90.00  102
 29  \w     72.00 174.00   1.00    5.00    --  101.41  61.00-150.00  102
 30  \w     72.00 174.00   1.00    5.00    --  101.41  61.00  60.00  102
 31  \w     72.00 174.00   1.00    5.00    --  101.41  61.00-120.00  102
 32  \w     72.00 174.00   1.00    5.00    --  101.41  61.00  90.00  102
 33  \w    -92.00   7.00   1.00    1.00    --  -17.77 -38.00 -90.00   99
 34  \w    -98.00  23.00   1.00    1.00    --  -17.77 -19.00 120.00  121
 35  \w      1.00  59.00   1.00    1.00    --   17.77 -99.00 -60.00   58
 36  \w     30.00  80.00   1.00    1.00    --   17.77-136.00  55.00   50
 37  \w      1.00  59.00   1.00    1.00    --   17.77 -99.00 150.00   58
 38  \w     69.00 178.00   1.00    5.00    --  101.41  77.00-180.00  109
 39  \w     69.00 178.00   1.00    5.00    --  101.41  77.00 -90.00  109
 40  \w     69.00 178.00   1.00    5.00    --  101.41  77.00 -60.00  109
 41  \w     69.00 178.00   1.00    5.00    --  101.41  77.00 -30.00  109
 42  \w     69.00 178.00   1.00    5.00    --  101.41  77.00-120.00  109
 43  \w     76.00 174.00   1.00    5.00    --  101.41  45.00 150.00   98
 44  \w     69.00 178.00   1.00    5.00    --  101.41  77.00   0.00  109
 45  \w     69.00 178.00   1.00    5.00    --  101.41  77.00  60.00  109
 46  \w     69.00 178.00   1.00    5.00    --  101.41  77.00 150.00  109
 47  \w     69.00 178.00   1.00    5.00    --  101.41  77.00  90.00  109
 48  \w    -92.00   7.00   1.00    1.00    --  -17.77 -38.00 120.00   99
 49  \w    -92.00   7.00   1.00    1.00    --  -17.77 -38.00  60.00   99
 50  \w    -91.00  10.00   1.00    1.00    --  -17.77 -57.00  60.00  101
 51  \w    -98.00  23.00   1.00    1.00    --  -17.77 -19.00-120.00  121
 52  \w     -7.00  92.00   1.00    1.00    --   17.77  38.00 150.00   99
 53  \w     69.00 178.00   1.00    5.00    --  101.41  77.00  30.00  109
 54  \w     76.00 174.00   1.00    5.00    --  101.41  45.00 -60.00   98
 55  \w     69.00 178.00   1.00    5.00    --  101.41  77.00-150.00  109
 56  \w     76.00 174.00   1.00    5.00    --  101.41  45.00-150.00   98
 57  \w     76.00 174.00   1.00    5.00    --  101.41  45.00-180.00   98
 58  \w     76.00 174.00   1.00    5.00    --  101.41  45.00 -90.00   98
 59  \w     76.00 174.00   1.00    5.00    --  101.41  45.00 -30.00   98
 60  \w     76.00 174.00   1.00    5.00    --  101.41  45.00   0.00   98
 61  \w     76.00 174.00   1.00    5.00    --  101.41  45.00  90.00   98
 62  \w     69.00 178.00   1.00    5.00    --  101.41  77.00 120.00  109
 63  \w    -50.00  58.00   1.00    1.00    --  -17.77  77.00  30.00  108
 64  \w    -46.00  55.00   1.00    1.00    --  -17.77  57.00   0.00  101
 65  \w      1.00  59.00   1.00    1.00    --   17.77 -99.00  90.00   58
 66  \w     -7.00  92.00   1.00    1.00    --   17.77  38.00   0.00   99
 67  \w      1.00  59.00   1.00    1.00    --   17.77 -99.00-150.00   58
 68  \w     76.00 174.00   1.00    5.00    --  101.41  45.00 120.00   98
 69  \w     73.00 178.00   1.00    5.00    --  101.41  30.00 -60.00  105
 70  \w     76.00 174.00   1.00    5.00    --  101.41  45.00  30.00   98
 71  \w     73.00 178.00   1.00    5.00    --  101.41  30.00-120.00  105
 72  \w     73.00 178.00   1.00    5.00    --  101.41  30.00-150.00  105
 73  \w     73.00 178.00   1.00    5.00    --  101.41  30.00 150.00  105
 74  \w     73.00 178.00   1.00    5.00    --  101.41  30.00  30.00  105
 75  \w     49.00 178.00   1.00    5.00    --  101.41  15.00-150.00  129
 76  \w     49.00 167.00   1.00    5.00    --  101.41  15.00 -90.00  118
 77  \w     73.00 178.00   1.00    5.00    --  101.41  30.00  90.00  105
;
_diffrn_measurement_device 'four-circle diffractometer'
_diffrn_measurement_device_type 'SuperNova, Dual, Cu at home/near, AtlasS2'
_diffrn_measurement_method '\w scans'
_diffrn_orient_matrix_type 'CrysAlisPro convention (1999,Acta A55,543-557)'
_diffrn_orient_matrix_UB_11 -0.1275628000
_diffrn_orient_matrix_UB_12 0.0068605000
_diffrn_orient_matrix_UB_13 0.0250952000
_diffrn_orient_matrix_UB_21 0.0044806000
_diffrn_orient_matrix_UB_22 0.1977202000
_diffrn_orient_matrix_UB_23 -0.0006688000
_diffrn_orient_matrix_UB_31 -0.0404347000
_diffrn_orient_matrix_UB_32 0.0003385000
_diffrn_orient_matrix_UB_33 -0.0967106000
_diffrn_radiation_monochromator mirror
_diffrn_radiation_probe x-ray
_diffrn_radiation_type CuK\a
_diffrn_radiation_wavelength 1.54184
_diffrn_reflns_av_R_equivalents 0.0775
_diffrn_reflns_av_unetI/netI 0.0256
_diffrn_reflns_Laue_measured_fraction_full 1.000
_diffrn_reflns_Laue_measured_fraction_max 0.996
_diffrn_reflns_limit_h_max 14
_diffrn_reflns_limit_h_min -14
_diffrn_reflns_limit_k_max 9
_diffrn_reflns_limit_k_min -9
_diffrn_reflns_limit_l_max 17
_diffrn_reflns_limit_l_min -18
_diffrn_reflns_number 61001
_diffrn_reflns_point_group_measured_fraction_full 0.999
_diffrn_reflns_point_group_measured_fraction_max 0.992
_diffrn_reflns_theta_full 67.684
_diffrn_reflns_theta_max 71.021
_diffrn_reflns_theta_min 3.840
_diffrn_source 'micro-focus sealed X-ray tube'
_diffrn_source_type 'SuperNova (Cu) X-ray Source'
_exptl_absorpt_coefficient_mu 6.676
_exptl_absorpt_correction_T_max 1.00000
_exptl_absorpt_correction_T_min 0.45820
_exptl_absorpt_correction_type multi-scan
_exptl_absorpt_process_details
;
CrysAlisPro 1.171.39.18b (Rigaku Oxford Diffraction, 2015)
Empirical absorption correction using spherical harmonics,
 implemented in SCALE3 ABSPACK scaling algorithm.
;
_exptl_crystal_colour colourless
_exptl_crystal_colour_primary colourless
_exptl_crystal_density_diffrn 1.567
_exptl_crystal_description needle
_exptl_crystal_F_000 656
_exptl_crystal_size_max 0.44
_exptl_crystal_size_mid 0.1
_exptl_crystal_size_min 0.04
_refine_diff_density_max 0.280
_refine_diff_density_min -0.374
_refine_diff_density_rms 0.043
_refine_ls_abs_structure_details
;
 Flack x determined using 2278 quotients [(I+)-(I-)]/[(I+)+(I-)]
 (Parsons, Flack and Wagner, Acta Cryst. B69 (2013) 249-259).
;
_refine_ls_abs_structure_Flack -0.022(14)
_refine_ls_extinction_method none
_refine_ls_goodness_of_fit_ref 1.037
_refine_ls_hydrogen_treatment constr
_refine_ls_matrix_type full
_refine_ls_number_parameters 316
_refine_ls_number_reflns 5289
_refine_ls_number_restraints 1
_refine_ls_restrained_S_all 1.037
_refine_ls_R_factor_all 0.0339
_refine_ls_R_factor_gt 0.0332
_refine_ls_shift/su_max 0.000
_refine_ls_shift/su_mean 0.000
_refine_ls_structure_factor_coef Fsqd
_refine_ls_weighting_details 'w=1/[\s^2^(Fo^2^)+(0.0542P)^2^+0.3149P] where P=(Fo^2^+2Fc^2^)/3'
_refine_ls_weighting_scheme calc
_refine_ls_wR_factor_gt 0.0930
_refine_ls_wR_factor_ref 0.0941
_reflns_Friedel_coverage 0.847
_reflns_Friedel_fraction_full 0.998
_reflns_Friedel_fraction_max 0.987
_reflns_number_gt 5164
_reflns_number_total 5289
_reflns_threshold_expression 'I > 2\s(I)'
_cod_data_source_file d1nj03178c2.cif
_cod_data_source_block t6br1
_cod_depositor_comments 'Adding full bibliography for 7060869--7060872.cif.'
_cod_database_code 7060872
_shelx_shelxl_version_number 2016/4
_chemical_oxdiff_formula 'c13 h12 Br1 n1 s2'
_shelx_space_group_comment
;
The symmetry employed for this shelxl refinement is uniquely defined
by the following loop, which should always be used as a source of
symmetry information in preference to the above space-group names.
They are only intended as comments.
;
_diffrn_oxdiff_ac3_digest_frames
;
019ffc11be494b4f0f3f6a2e839a4e923c00030e0e1
;
_reflns_odcompleteness_completeness 99.96
_reflns_odcompleteness_iscentric 1
_reflns_odcompleteness_theta 64.99
_olex2_refinement_description
;
1. Fixed Uiso
 At 1.2 times of:
  All C(H) groups, All C(H,H) groups, All C(H,H,H,H) groups
2. Others
 Fixed Sof: H15A(0.5) H15B(0.5) H15C(0.5) H15D(0.5) C16(0.5) H16A(0.5)
 H16B(0.5) C17(0.5) H17A(0.5) H17B(0.5) H18A(0.5) H18B(0.5) H18C(0.5) H18D(0.5)
3.a Secondary CH2 refined with riding coordinates:
 C2(H2A,H2B), C3(H3A,H3B), C4(H4A,H4B), C5(H5A,H5B), C15(H15A,H15B), C15(H15C,
 H15D), C16(H16A,H16B), C17(H17A,H17B), C18(H18A,H18B), C18(H18C,H18D),
 C19(H19A,H19B)
3.b Aromatic/amide H refined with riding coordinates:
 C10(H10), C11(H11), C12(H12), C13(H13), C24(H24), C25(H25), C26(H26), C27(H27)
;
_olex2_submission_special_instructions 'No special instructions were received'
_oxdiff_exptl_absorpt_empirical_details
;
Empirical correction (ABSPACK) includes:
- Absorption correction using spherical harmonics
- Frame scaling
;
_oxdiff_exptl_absorpt_empirical_full_max 1.919
_oxdiff_exptl_absorpt_empirical_full_min 0.516

loop_
_space_group_symop_operation_xyz
'x, y, z'
'-x, y+1/2, -z'

loop_
_atom_site_label
_atom_site_type_symbol
_atom_site_fract_x
_atom_site_fract_y
_atom_site_fract_z
_atom_site_U_iso_or_equiv
_atom_site_adp_type
_atom_site_occupancy
_atom_site_site_symmetry_order
_atom_site_calc_flag
_atom_site_refinement_flags_posn
_atom_site_refinement_flags_adp
_atom_site_refinement_flags_occupancy
_atom_site_disorder_assembly
_atom_site_disorder_group
Br1 Br 0.75744(4) 0.57450(10) -0.06226(4) 0.0879(2) Uani 1 1 d . . . . .
S1 S 0.53284(9) 0.22963(17) 0.10108(9) 0.0710(3) Uani 1 1 d . . . . .
S2 S 0.77415(10) 0.10696(17) 0.07292(9) 0.0747(3) Uani 1 1 d . . . . .
N1 N 0.7051(3) 0.4262(4) 0.1176(2) 0.0563(8) Uani 1 1 d . . . . .
C1 C 0.5090(4) 0.4397(6) 0.1316(3) 0.0616(10) Uani 1 1 d . . . . .
C2 C 0.3929(4) 0.5119(8) 0.1506(4) 0.0778(14) Uani 1 1 d . . . . .
H2A H 0.352304 0.432725 0.186867 0.093 Uiso 1 1 calc R . . . .
H2B H 0.346604 0.527532 0.096836 0.093 Uiso 1 1 calc R . . . .
C3 C 0.4087(6) 0.6814(11) 0.1961(6) 0.109(2) Uani 1 1 d . . . . .
H3A H 0.336551 0.745059 0.188968 0.131 Uiso 1 1 calc R . . . .
H3B H 0.422616 0.659362 0.257661 0.131 Uiso 1 1 calc R . . . .
C4 C 0.5008(7) 0.7882(10) 0.1679(7) 0.119(3) Uani 1 1 d . . . . .
H4A H 0.506904 0.886880 0.206305 0.143 Uiso 1 1 calc R . . . .
H4B H 0.477892 0.830850 0.110512 0.143 Uiso 1 1 calc R . . . .
C5 C 0.6208(5) 0.7099(7) 0.1640(4) 0.0781(13) Uani 1 1 d . . . . .
H5A H 0.665373 0.772587 0.122764 0.094 Uiso 1 1 calc R . . . .
H5B H 0.661442 0.716874 0.220490 0.094 Uiso 1 1 calc R . . . .
C6 C 0.6090(4) 0.5272(6) 0.1368(3) 0.0576(9) Uani 1 1 d . . . . .
C7 C 0.6805(4) 0.2602(6) 0.0974(3) 0.0573(9) Uani 1 1 d . . . . .
C8 C 0.8207(3) 0.4949(6) 0.1140(3) 0.0576(9) Uani 1 1 d . . . . .
C9 C 0.8568(3) 0.5694(6) 0.0393(3) 0.0616(10) Uani 1 1 d . . . . .
C10 C 0.9672(4) 0.6387(7) 0.0353(4) 0.0765(14) Uani 1 1 d . . . . .
H10 H 0.990588 0.690807 -0.015168 0.092 Uiso 1 1 calc R . . . .
C11 C 1.0410(4) 0.6284(9) 0.1078(4) 0.0847(16) Uani 1 1 d . . . . .
H11 H 1.115499 0.673545 0.106201 0.102 Uiso 1 1 calc R . . . .
C12 C 1.0068(4) 0.5525(9) 0.1828(4) 0.0851(15) Uani 1 1 d . . . . .
H12 H 1.058631 0.544766 0.230912 0.102 Uiso 1 1 calc R . . . .
C13 C 0.8960(4) 0.4880(7) 0.1867(4) 0.0741(13) Uani 1 1 d . . . . .
H13 H 0.871830 0.440079 0.237934 0.089 Uiso 1 1 calc R . . . .
Br2 Br 0.29915(6) 0.89303(9) 0.61180(5) 0.0927(2) Uani 1 1 d . . . . .
S3 S 0.00967(9) 0.5875(2) 0.44917(8) 0.0741(3) Uani 1 1 d . . . . .
S4 S 0.24576(10) 0.5754(2) 0.37583(8) 0.0806(4) Uani 1 1 d . . . . .
N2 N 0.1920(3) 0.5504(5) 0.5441(2) 0.0565(7) Uani 1 1 d . . . . .
C14 C -0.0031(3) 0.5687(6) 0.5596(3) 0.0624(10) Uani 1 1 d . . . . .
C15 C -0.1170(4) 0.5711(9) 0.6036(4) 0.0807(14) Uani 1 1 d . . . . .
H15A H -0.174458 0.504780 0.569808 0.097 Uiso 0.5 1 calc R . P A 1
H15B H -0.144917 0.688188 0.607376 0.097 Uiso 0.5 1 calc R . P A 1
H15C H -0.168090 0.658054 0.577692 0.097 Uiso 0.5 1 calc R . P B 2
H15D H -0.155120 0.460343 0.597577 0.097 Uiso 0.5 1 calc R . P B 2
C16 C -0.0989(11) 0.491(3) 0.6986(9) 0.095(4) Uani 0.5 1 d . . P C 1
H16A H -0.157649 0.538528 0.734513 0.114 Uiso 0.5 1 calc R . P C 1
H16B H -0.112067 0.368202 0.694713 0.114 Uiso 0.5 1 calc R . P C 1
C17 C -0.0896(9) 0.610(2) 0.6966(9) 0.083(3) Uani 0.5 1 d . . P C 2
H17A H -0.072720 0.732198 0.701705 0.099 Uiso 0.5 1 calc R . P C 2
H17B H -0.158617 0.588523 0.728218 0.099 Uiso 0.5 1 calc R . P C 2
C18 C 0.0052(6) 0.5177(16) 0.7385(4) 0.124(3) Uani 1 1 d . . . . .
H18A H 0.012779 0.431811 0.783984 0.149 Uiso 0.5 1 calc R . P C 1
H18B H -0.000270 0.627572 0.767608 0.149 Uiso 0.5 1 calc R . P C 1
H18C H -0.018584 0.398830 0.743889 0.149 Uiso 0.5 1 calc R . P C 2
H18D H 0.017560 0.562896 0.796817 0.149 Uiso 0.5 1 calc R . P C 2
C19 C 0.1207(4) 0.5196(8) 0.6964(3) 0.0745(13) Uani 1 1 d . . . . .
H19A H 0.169287 0.610453 0.721433 0.089 Uiso 1 1 calc R . . . .
H19B H 0.160309 0.411040 0.706588 0.089 Uiso 1 1 calc R . . . .
C20 C 0.1008(3) 0.5486(6) 0.6011(3) 0.0579(9) Uani 1 1 d . . . . .
C21 C 0.1597(3) 0.5694(6) 0.4584(3) 0.0601(9) Uani 1 1 d . . . . .
C22 C 0.3125(3) 0.5361(7) 0.5715(3) 0.0601(10) Uani 1 1 d . . . . .
C23 C 0.3731(4) 0.6773(8) 0.6028(3) 0.0669(11) Uani 1 1 d . . . . .
C24 C 0.4914(5) 0.6612(11) 0.6272(4) 0.097(2) Uani 1 1 d . . . . .
H24 H 0.533325 0.754939 0.649292 0.116 Uiso 1 1 calc R . . . .
C25 C 0.5450(5) 0.5030(14) 0.6179(5) 0.110(3) Uani 1 1 d . . . . .
H25 H 0.623526 0.491623 0.633739 0.132 Uiso 1 1 calc R . . . .
C26 C 0.4852(6) 0.3651(14) 0.5861(4) 0.107(3) Uani 1 1 d . . . . .
H26 H 0.523098 0.260813 0.579528 0.128 Uiso 1 1 calc R . . . .
C27 C 0.3673(5) 0.3792(9) 0.5633(3) 0.0811(14) Uani 1 1 d . . . . .
H27 H 0.325558 0.284042 0.542688 0.097 Uiso 1 1 calc R . . . .

loop_
_atom_site_aniso_label
_atom_site_aniso_U_11
_atom_site_aniso_U_22
_atom_site_aniso_U_33
_atom_site_aniso_U_23
_atom_site_aniso_U_13
_atom_site_aniso_U_12
Br1 0.0615(3) 0.1300(5) 0.0713(3) 0.0234(3) -0.0041(2) 0.0041(3)
S1 0.0481(5) 0.0778(7) 0.0875(8) -0.0049(6) 0.0069(5) -0.0171(5)
S2 0.0624(6) 0.0744(6) 0.0880(8) -0.0078(6) 0.0101(5) 0.0006(5)
N1 0.0433(15) 0.063(2) 0.063(2) 0.0030(15) 0.0063(14) -0.0100(14)
C1 0.047(2) 0.079(3) 0.060(2) 0.0026(19) 0.0052(17) -0.0028(18)
C2 0.053(2) 0.106(4) 0.075(3) 0.002(3) 0.012(2) 0.003(2)
C3 0.083(4) 0.111(5) 0.135(7) -0.008(5) 0.036(4) 0.018(4)
C4 0.117(6) 0.089(4) 0.156(8) -0.015(4) 0.048(6) 0.015(4)
C5 0.084(3) 0.068(3) 0.084(4) -0.002(3) 0.018(3) -0.009(2)
C6 0.052(2) 0.065(2) 0.056(2) 0.0072(18) 0.0079(17) -0.0046(17)
C7 0.0492(19) 0.066(2) 0.057(2) 0.0003(18) 0.0045(17) -0.0101(17)
C8 0.0421(18) 0.065(2) 0.066(3) 0.0032(18) 0.0044(17) -0.0078(16)
C9 0.0402(16) 0.077(2) 0.068(2) 0.010(2) 0.0021(15) -0.0024(18)
C10 0.050(2) 0.092(3) 0.088(4) 0.015(3) 0.012(2) -0.012(2)
C11 0.054(2) 0.102(4) 0.097(4) 0.000(3) 0.000(2) -0.026(2)
C12 0.062(3) 0.107(4) 0.083(3) 0.004(3) -0.022(2) -0.015(3)
C13 0.069(3) 0.086(3) 0.066(3) 0.006(2) -0.006(2) -0.017(2)
Br2 0.0992(4) 0.0838(3) 0.0955(4) -0.0138(3) 0.0089(3) -0.0130(3)
S3 0.0485(5) 0.1066(9) 0.0660(6) 0.0155(7) -0.0089(4) -0.0114(6)
S4 0.0596(5) 0.1276(11) 0.0547(6) 0.0044(7) 0.0030(4) -0.0180(7)
N2 0.0438(15) 0.0704(19) 0.0548(18) 0.0023(16) -0.0011(13) -0.0014(14)
C14 0.0484(18) 0.071(2) 0.067(3) 0.005(2) 0.0019(17) -0.0026(19)
C15 0.049(2) 0.105(4) 0.088(3) -0.001(3) 0.009(2) -0.002(3)
C16 0.076(8) 0.134(12) 0.079(9) -0.011(9) 0.028(6) -0.019(8)
C17 0.054(5) 0.105(9) 0.091(8) -0.031(7) 0.022(5) -0.010(6)
C18 0.078(4) 0.219(10) 0.076(4) 0.028(5) 0.020(3) -0.021(5)
C19 0.065(3) 0.102(4) 0.056(3) 0.003(2) 0.002(2) -0.005(2)
C20 0.0506(18) 0.064(2) 0.059(2) 0.0016(19) 0.0043(16) -0.0029(17)
C21 0.0478(17) 0.076(2) 0.056(2) 0.005(2) -0.0026(15) -0.0112(18)
C22 0.0438(18) 0.088(3) 0.048(2) 0.003(2) -0.0012(15) 0.0083(19)
C23 0.050(2) 0.101(3) 0.050(2) 0.000(2) 0.0010(17) -0.004(2)
C24 0.052(3) 0.157(6) 0.081(4) 0.005(4) -0.006(2) -0.021(3)
C25 0.045(3) 0.203(9) 0.082(4) 0.022(5) 0.000(2) 0.029(4)
C26 0.076(4) 0.167(8) 0.078(4) 0.012(4) 0.006(3) 0.057(5)
C27 0.077(3) 0.102(4) 0.063(3) 0.002(3) -0.002(2) 0.028(3)

loop_
_atom_type_symbol
_atom_type_description
_atom_type_scat_dispersion_real
_atom_type_scat_dispersion_imag
_atom_type_scat_source
C C 0.0181 0.0091 'International Tables Vol C Tables 4.2.6.8 and 6.1.1.4'
H H 0.0000 0.0000 'International Tables Vol C Tables 4.2.6.8 and 6.1.1.4'
Br Br -0.6763 1.2805 'International Tables Vol C Tables 4.2.6.8 and 6.1.1.4'
N N 0.0311 0.0180 'International Tables Vol C Tables 4.2.6.8 and 6.1.1.4'
S S 0.3331 0.5567 'International Tables Vol C Tables 4.2.6.8 and 6.1.1.4'

loop_
_geom_angle_atom_site_label_1
_geom_angle_atom_site_label_2
_geom_angle_atom_site_label_3
_geom_angle
_geom_angle_site_symmetry_1
_geom_angle_site_symmetry_3
_geom_angle_publ_flag
C7 S1 C1 92.8(2) . . ?
C6 N1 C8 122.9(4) . . ?
C7 N1 C6 115.2(3) . . ?
C7 N1 C8 121.8(4) . . ?
C2 C1 S1 124.5(4) . . ?
C6 C1 S1 110.5(3) . . ?
C6 C1 C2 125.1(5) . . ?
C1 C2 H2A 109.8 . . ?
C1 C2 H2B 109.8 . . ?
C1 C2 C3 109.5(5) . . ?
H2A C2 H2B 108.2 . . ?
C3 C2 H2A 109.8 . . ?
C3 C2 H2B 109.8 . . ?
C2 C3 H3A 108.2 . . ?
C2 C3 H3B 108.2 . . ?
H3A C3 H3B 107.4 . . ?
C4 C3 C2 116.2(6) . . ?
C4 C3 H3A 108.2 . . ?
C4 C3 H3B 108.2 . . ?
C3 C4 H4A 107.8 . . ?
C3 C4 H4B 107.8 . . ?
C3 C4 C5 118.0(6) . . ?
H4A C4 H4B 107.1 . . ?
C5 C4 H4A 107.8 . . ?
C5 C4 H4B 107.8 . . ?
C4 C5 H5A 109.9 . . ?
C4 C5 H5B 109.9 . . ?
H5A C5 H5B 108.3 . . ?
C6 C5 C4 109.0(5) . . ?
C6 C5 H5A 109.9 . . ?
C6 C5 H5B 109.9 . . ?
N1 C6 C5 122.3(4) . . ?
C1 C6 N1 112.9(4) . . ?
C1 C6 C5 124.7(4) . . ?
S2 C7 S1 124.2(3) . . ?
N1 C7 S1 108.6(3) . . ?
N1 C7 S2 127.2(3) . . ?
C9 C8 N1 120.7(4) . . ?
C9 C8 C13 119.5(4) . . ?
C13 C8 N1 119.8(4) . . ?
C8 C9 Br1 120.4(3) . . ?
C8 C9 C10 121.4(4) . . ?
C10 C9 Br1 118.1(4) . . ?
C9 C10 H10 120.9 . . ?
C11 C10 C9 118.1(5) . . ?
C11 C10 H10 120.9 . . ?
C10 C11 H11 119.3 . . ?
C10 C11 C12 121.3(4) . . ?
C12 C11 H11 119.3 . . ?
C11 C12 H12 120.0 . . ?
C11 C12 C13 120.0(5) . . ?
C13 C12 H12 120.0 . . ?
C8 C13 H13 120.2 . . ?
C12 C13 C8 119.6(5) . . ?
C12 C13 H13 120.2 . . ?
C14 S3 C21 92.78(19) . . ?
C20 N2 C22 124.0(4) . . ?
C21 N2 C20 115.7(3) . . ?
C21 N2 C22 120.3(3) . . ?
C15 C14 S3 124.4(3) . . ?
C20 C14 S3 111.3(3) . . ?
C20 C14 C15 124.3(4) . . ?
C14 C15 H15A 109.8 . . ?
C14 C15 H15B 109.8 . . ?
C14 C15 H15C 110.3 . . ?
C14 C15 H15D 110.3 . . ?
C14 C15 C16 109.5(6) . . ?
C19 C18 H18A 105.7 . . ?
C19 C18 H18B 105.7 . . ?
C19 C18 H18C 107.8 . . ?
C19 C18 H18D 107.8 . . ?
C18 C19 H19A 109.8 . . ?
C18 C19 H19B 109.8 . . ?
H19A C19 H19B 108.2 . . ?
C20 C19 C18 109.4(5) . . ?
C20 C19 H19A 109.8 . . ?
C20 C19 H19B 109.8 . . ?
N2 C20 C19 122.4(4) . . ?
C14 C20 N2 112.2(4) . . ?
C14 C20 C19 125.3(4) . . ?
S4 C21 S3 124.7(2) . . ?
N2 C21 S3 108.0(3) . . ?
N2 C21 S4 127.3(3) . . ?
C23 C22 N2 120.5(4) . . ?
C23 C22 C27 120.8(4) . . ?
C27 C22 N2 118.7(5) . . ?
C22 C23 Br2 120.8(3) . . ?
C22 C23 C24 119.5(6) . . ?
C24 C23 Br2 119.7(5) . . ?
C23 C24 H24 120.6 . . ?
C25 C24 C23 118.9(7) . . ?
C25 C24 H24 120.6 . . ?
C24 C25 H25 119.3 . . ?
C26 C25 C24 121.4(5) . . ?
C26 C25 H25 119.3 . . ?
C25 C26 H26 120.0 . . ?
C25 C26 C27 120.1(7) . . ?
C27 C26 H26 120.0 . . ?
C22 C27 C26 119.4(7) . . ?
C22 C27 H27 120.3 . . ?
C26 C27 H27 120.3 . . ?

loop_
_geom_bond_atom_site_label_1
_geom_bond_atom_site_label_2
_geom_bond_distance
_geom_bond_site_symmetry_2
_geom_bond_publ_flag
Br1 C9 1.893(4) . ?
S1 C1 1.728(5) . ?
S1 C7 1.723(4) . ?
S2 C7 1.665(5) . ?
N1 C6 1.402(5) . ?
N1 C7 1.356(6) . ?
N1 C8 1.440(5) . ?
C1 C2 1.495(6) . ?
C1 C6 1.338(6) . ?
C2 H2A 0.9700 . ?
C2 H2B 0.9700 . ?
C2 C3 1.502(10) . ?
C3 H3A 0.9700 . ?
C3 H3B 0.9700 . ?
C3 C4 1.434(10) . ?
C4 H4A 0.9700 . ?
C4 H4B 0.9700 . ?
C4 C5 1.516(9) . ?
C5 H5A 0.9700 . ?
C5 H5B 0.9700 . ?
C5 C6 1.487(7) . ?
C8 C9 1.374(6) . ?
C8 C13 1.383(7) . ?
C9 C10 1.387(6) . ?
C10 H10 0.9300 . ?
C10 C11 1.372(9) . ?
C11 H11 0.9300 . ?
C11 C12 1.375(8) . ?
C12 H12 0.9300 . ?
C12 C13 1.378(7) . ?
C13 H13 0.9300 . ?
Br2 C23 1.892(6) . ?
S3 C14 1.724(4) . ?
S3 C21 1.734(4) . ?
S4 C21 1.656(4) . ?
N2 C20 1.406(5) . ?
N2 C21 1.364(5) . ?
N2 C22 1.436(5) . ?
C14 C15 1.509(6) . ?
C14 C20 1.338(6) . ?
C15 H15A 0.9700 . ?
C15 H15B 0.9700 . ?
C15 H15C 0.9700 . ?
C15 H15D 0.9700 . ?
C15 C16 1.597(16) . ?
C15 C17 1.487(14) . ?
C18 H18A 0.9700 . ?
C18 H18B 0.9700 . ?
C18 H18C 0.9700 . ?
C18 H18D 0.9700 . ?
C18 C19 1.512(7) . ?
C19 H19A 0.9700 . ?
C19 H19B 0.9700 . ?
C19 C20 1.492(7) . ?
C22 C23 1.376(7) . ?
C22 C27 1.384(8) . ?
C23 C24 1.401(7) . ?
C24 H24 0.9300 . ?
C24 C25 1.389(12) . ?
C25 H25 0.9300 . ?
C25 C26 1.354(13) . ?
C26 H26 0.9300 . ?
C26 C27 1.391(8) . ?
C27 H27 0.9300 . ?

loop_
_geom_torsion_atom_site_label_1
_geom_torsion_atom_site_label_2
_geom_torsion_atom_site_label_3
_geom_torsion_atom_site_label_4
_geom_torsion
_geom_torsion_site_symmetry_1
_geom_torsion_site_symmetry_2
_geom_torsion_site_symmetry_3
_geom_torsion_site_symmetry_4
_geom_torsion_publ_flag
Br1 C9 C10 C11 -177.2(5) . . . . ?
S1 C1 C2 C3 165.7(5) . . . . ?
S1 C1 C6 N1 -0.8(5) . . . . ?
S1 C1 C6 C5 -178.0(4) . . . . ?
N1 C8 C9 Br1 -2.8(6) . . . . ?
N1 C8 C9 C10 178.9(5) . . . . ?
N1 C8 C13 C12 179.4(5) . . . . ?
C1 S1 C7 S2 178.9(3) . . . . ?
C1 S1 C7 N1 -1.1(4) . . . . ?
C1 C2 C3 C4 37.3(9) . . . . ?
C2 C1 C6 N1 178.4(5) . . . . ?
C2 C1 C6 C5 1.2(8) . . . . ?
C2 C3 C4 C5 -51.7(12) . . . . ?
C3 C4 C5 C6 35.3(10) . . . . ?
C4 C5 C6 N1 172.5(5) . . . . ?
C4 C5 C6 C1 -10.6(8) . . . . ?
C6 N1 C7 S1 0.8(5) . . . . ?
C6 N1 C7 S2 -179.1(3) . . . . ?
C6 N1 C8 C9 -85.3(6) . . . . ?
C6 N1 C8 C13 93.9(6) . . . . ?
C6 C1 C2 C3 -13.4(8) . . . . ?
C7 S1 C1 C2 -178.2(5) . . . . ?
C7 S1 C1 C6 1.1(4) . . . . ?
C7 N1 C6 C1 0.0(6) . . . . ?
C7 N1 C6 C5 177.3(4) . . . . ?
C7 N1 C8 C9 90.7(6) . . . . ?
C7 N1 C8 C13 -90.1(6) . . . . ?
C8 N1 C6 C1 176.2(4) . . . . ?
C8 N1 C6 C5 -6.5(7) . . . . ?
C8 N1 C7 S1 -175.5(3) . . . . ?
C8 N1 C7 S2 4.6(7) . . . . ?
C8 C9 C10 C11 1.2(8) . . . . ?
C9 C8 C13 C12 -1.4(8) . . . . ?
C9 C10 C11 C12 -0.4(10) . . . . ?
C10 C11 C12 C13 -1.3(10) . . . . ?
C11 C12 C13 C8 2.1(10) . . . . ?
C13 C8 C9 Br1 178.1(4) . . . . ?
C13 C8 C9 C10 -0.3(8) . . . . ?
Br2 C23 C24 C25 -178.2(5) . . . . ?
S3 C14 C20 N2 0.8(5) . . . . ?
S3 C14 C20 C19 -176.7(4) . . . . ?
N2 C22 C23 Br2 0.6(6) . . . . ?
N2 C22 C23 C24 -178.5(5) . . . . ?
N2 C22 C27 C26 177.3(5) . . . . ?
C14 S3 C21 S4 -179.9(4) . . . . ?
C14 S3 C21 N2 -0.1(4) . . . . ?
C15 C14 C20 N2 179.6(5) . . . . ?
C15 C14 C20 C19 2.1(8) . . . . ?
C18 C19 C20 N2 -177.6(6) . . . . ?
C18 C19 C20 C14 -0.3(9) . . . . ?
C20 N2 C21 S3 0.5(5) . . . . ?
C20 N2 C21 S4 -179.6(4) . . . . ?
C20 N2 C22 C23 -80.9(6) . . . . ?
C20 N2 C22 C27 101.1(5) . . . . ?
C21 S3 C14 C15 -179.2(5) . . . . ?
C21 S3 C14 C20 -0.4(4) . . . . ?
C21 N2 C20 C14 -0.9(6) . . . . ?
C21 N2 C20 C19 176.7(5) . . . . ?
C21 N2 C22 C23 98.2(5) . . . . ?
C21 N2 C22 C27 -79.9(6) . . . . ?
C22 N2 C20 C14 178.2(4) . . . . ?
C22 N2 C20 C19 -4.2(7) . . . . ?
C22 N2 C21 S3 -178.6(4) . . . . ?
C22 N2 C21 S4 1.2(7) . . . . ?
C22 C23 C24 C25 1.0(9) . . . . ?
C23 C22 C27 C26 -0.7(8) . . . . ?
C23 C24 C25 C26 -0.2(11) . . . . ?
C24 C25 C26 C27 -1.0(11) . . . . ?
C25 C26 C27 C22 1.5(10) . . . . ?
C27 C22 C23 Br2 178.7(4) . . . . ?
C27 C22 C23 C24 -0.5(7) . . . . ?
